data_4517582
loop_
_publ_author_name
'Yazdani, Sima'
'Junor, Glen P.'
'Peltier, Jesse L.'
'Gembicky, Milan'
'Jazzar, Rodolphe'
'Grotjahn, Douglas B.'
'Bertrand, Guy'

_publ_section_title
;
 Influence of Carbene and Phosphine Ligands on the Catalytic Activity of
 Gold Complexes in the Hydroamination and Hydrohydrazination of Alkynes
;
_journal_name_full 'ACS Catalysis'
_journal_page_first 5190
_journal_paper_doi 10.1021/acscatal.0c01352
_journal_year 2020
_chemical_formula_moiety 'C31 H46 Au N2, B F4'
_chemical_formula_sum 'C31 H46 Au B F4 N2'
_chemical_formula_weight 730.47
_space_group_crystal_system monoclinic
_space_group_IT_number 14
_space_group_name_Hall '-P 2ybc'
_space_group_name_H-M_alt 'P 1 21/c 1'
_atom_sites_solution_hydrogens geom
_atom_sites_solution_primary dual
_audit_creation_date 2020-02-12
_audit_creation_method
;
Olex2 1.2-beta
(compiled 2018.05.29 svn.r3508 for OlexSys, GUI svn.r5506)
;
_cell_angle_alpha 90
_cell_angle_beta 102.050(2)
_cell_angle_gamma 90
_cell_formula_units_Z 4
_cell_length_a 11.0290(5)
_cell_length_b 13.8947(7)
_cell_length_c 23.6350(9)
_cell_measurement_reflns_used 9908
_cell_measurement_temperature 100(2)
_cell_measurement_theta_max 26.04
_cell_measurement_theta_min 2.30
_cell_volume 3542.1(3)
_computing_cell_refinement 'SAINT v8.34A (Bruker, 2013)'
_computing_data_collection 'APEX2 v2013.6-2 (Bruker, 2013)'
_computing_data_reduction 'SAINT v8.34A (Bruker, 2013)'
_computing_molecular_graphics 'Olex2 (Dolomanov et al., 2009)'
_computing_publication_material 'Olex2 (Dolomanov et al., 2009)'
_computing_structure_refinement 'XL (Sheldrick, 2008)'
_computing_structure_solution 'XT (Sheldrick, 2008)'
_diffrn_ambient_temperature 100.0
_diffrn_detector 'Bruker APEX CCD'
_diffrn_detector_area_resol_mean 8.0
_diffrn_detector_type 'CCD Area Detector'
_diffrn_measured_fraction_theta_full 0.998
_diffrn_measured_fraction_theta_max 0.998
_diffrn_measurement_device 'Kappa Four-Circle Diffractometer'
_diffrn_measurement_device_type 'Bruker X8 APEX'
_diffrn_measurement_method '\w and \f scans'
_diffrn_radiation_monochromator graphite
_diffrn_radiation_probe x-ray
_diffrn_radiation_type MoK\a
_diffrn_radiation_wavelength 0.71073
_diffrn_reflns_av_R_equivalents 0.0441
_diffrn_reflns_av_unetI/netI 0.0321
_diffrn_reflns_Laue_measured_fraction_full 0.998
_diffrn_reflns_Laue_measured_fraction_max 0.998
_diffrn_reflns_limit_h_max 13
_diffrn_reflns_limit_h_min -13
_diffrn_reflns_limit_k_max 16
_diffrn_reflns_limit_k_min -16
_diffrn_reflns_limit_l_max 28
_diffrn_reflns_limit_l_min -28
_diffrn_reflns_number 41355
_diffrn_reflns_point_group_measured_fraction_full 0.998
_diffrn_reflns_point_group_measured_fraction_max 0.998
_diffrn_reflns_theta_full 25.242
_diffrn_reflns_theta_max 25.670
_diffrn_reflns_theta_min 3.196
_diffrn_source 'sealed tube'
_diffrn_source_type fine-focus
_diffrn_standards_number 0
_exptl_absorpt_coefficient_mu 4.194
_exptl_absorpt_correction_T_max 0.4906
_exptl_absorpt_correction_T_min 0.4024
_exptl_absorpt_correction_type multi-scan
_exptl_absorpt_process_details
'SADABS-2016/2 (Bruker,2016/2) was used for absorption correction. wR2(int) was 0.0729 before and 0.0459 after correction. The Ratio of minimum to maximum transmission is 0.8202. The \l/2 correction factor is 0.00150.'
_exptl_crystal_colour colourless
_exptl_crystal_colour_primary colourless
_exptl_crystal_density_diffrn 1.370
_exptl_crystal_description block
_exptl_crystal_F_000 1464
_exptl_crystal_size_max 0.35
_exptl_crystal_size_mid 0.33
_exptl_crystal_size_min 0.22
_refine_diff_density_max 1.078
_refine_diff_density_min -0.561
_refine_diff_density_rms 0.084
_refine_ls_extinction_method none
_refine_ls_goodness_of_fit_ref 1.048
_refine_ls_hydrogen_treatment constr
_refine_ls_matrix_type full
_refine_ls_number_parameters 361
_refine_ls_number_reflns 6714
_refine_ls_number_restraints 0
_refine_ls_restrained_S_all 1.048
_refine_ls_R_factor_all 0.0310
_refine_ls_R_factor_gt 0.0222
_refine_ls_shift/su_max 0.001
_refine_ls_shift/su_mean 0.000
_refine_ls_structure_factor_coef Fsqd
_refine_ls_weighting_details 'w=1/[\s^2^(Fo^2^)+(0.0207P)^2^+1.4262P] where P=(Fo^2^+2Fc^2^)/3'
_refine_ls_weighting_scheme calc
_refine_ls_wR_factor_gt 0.0468
_refine_ls_wR_factor_ref 0.0492
_reflns_Friedel_coverage 0.000
_reflns_number_gt 5648
_reflns_number_total 6714
_reflns_threshold_expression 'I > 2\s(I)'
_cod_data_source_file (C4)Au(TolNH2)sq.cif
_cod_data_source_block (c4)au(tolnh2)_sq
_cod_depositor_comments
;
The following automatic conversions were performed:

data item '_diffrn_radiation_probe' value 'X-ray' was changed to
'x-ray' in accordance with the
/home/data/users/saulius/crontab/automatic-downloads/rss-feeds/ACS/lib/dictionaries/cif_core.dic
dictionary named 'cif_core.dic' version 2.4.2 last updated on
2011-04-26.

Automatic conversion script
Id: cif_fix_values 7556 2019-12-06 15:28:31Z antanas 
;
_cod_database_code 4517582
_shelx_shelxl_version_number 2016/6
_shelx_space_group_comment
;
The symmetry employed for this shelxl refinement is uniquely defined
by the following loop, which should always be used as a source of
symmetry information in preference to the above space-group names.
They are only intended as comments.
;
_shelx_estimated_absorpt_t_max 0.459
_shelx_estimated_absorpt_t_min 0.322
_olex2_refinement_description
;
1. Fixed Uiso
 At 1.2 times of:
  All C(H) groups, All C(H,H) groups, All N(H,H) groups
 At 1.5 times of:
  All C(H,H,H) groups
2.a Ternary CH refined with riding coordinates:
 C4(H4), C10(H10), C19(H19), C22(H22)
2.b Secondary CH2 refined with riding coordinates:
 N2(H2A,H2B), C3(H3A,H3B), C6(H6A,H6B), C7(H7A,H7B)
2.c Aromatic/amide H refined with riding coordinates:
 C15(H15), C16(H16), C17(H17), C26(H26), C27(H27), C29(H29), C30(H30)
2.d Idealised Me refined as rotating group:
 C8(H8A,H8B,H8C), C9(H9A,H9B,H9C), C11(H11A,H11B,H11C), C12(H12A,H12B,H12C),
 C20(H20A,H20B,H20C), C21(H21A,H21B,H21C), C23(H23A,H23B,H23C), C24(H24A,H24B,
 H24C), C31(H31A,H31B,H31C)
;
_platon_squeeze_void_probe_radius 1.20
_olex2_submission_special_instructions 'No special instructions were received'

loop_
_space_group_symop_operation_xyz
'x, y, z'
'-x, y+1/2, -z+1/2'
'-x, -y, -z'
'x, -y-1/2, z-1/2'

loop_
_atom_site_label
_atom_site_type_symbol
_atom_site_fract_x
_atom_site_fract_y
_atom_site_fract_z
_atom_site_U_iso_or_equiv
_atom_site_adp_type
_atom_site_occupancy
_atom_site_site_symmetry_order
_atom_site_calc_flag
_atom_site_refinement_flags_posn
_atom_site_refinement_flags_adp
_atom_site_refinement_flags_occupancy
_atom_site_disorder_assembly
_atom_site_disorder_group
Au1 Au 0.62558(2) 0.53388(2) 0.36203(2) 0.01645(4) Uani 1 1 d . . . . .
N1 N 0.7143(2) 0.64645(17) 0.27781(10) 0.0162(5) Uani 1 1 d . . . . .
N2 N 0.6509(2) 0.45429(17) 0.43867(10) 0.0209(6) Uani 1 1 d . . . . .
H2A H 0.678989 0.493746 0.469335 0.025 Uiso 1 1 calc R . . . .
H2B H 0.576937 0.429272 0.442735 0.025 Uiso 1 1 calc R . . . .
C1 C 0.6137(3) 0.6114(2) 0.29039(12) 0.0159(6) Uani 1 1 d . . . . .
C2 C 0.7030(3) 0.7038(2) 0.22216(12) 0.0196(7) Uani 1 1 d . . . . .
C3 C 0.6363(3) 0.6376(2) 0.17325(13) 0.0227(7) Uani 1 1 d . . . . .
H3A H 0.691472 0.583440 0.168326 0.027 Uiso 1 1 calc R . . . .
H3B H 0.617159 0.674121 0.136490 0.027 Uiso 1 1 calc R . . . .
C4 C 0.5144(3) 0.5976(2) 0.18710(13) 0.0221(7) Uani 1 1 d . . . . .
H4 H 0.444252 0.622220 0.156691 0.027 Uiso 1 1 calc R . . . .
C5 C 0.4970(3) 0.6384(2) 0.24662(13) 0.0175(6) Uani 1 1 d . . . . .
C6 C 0.4960(3) 0.7501(2) 0.24231(13) 0.0222(7) Uani 1 1 d . . . . .
H6A H 0.423869 0.770936 0.212478 0.027 Uiso 1 1 calc R . . . .
H6B H 0.487323 0.777960 0.279803 0.027 Uiso 1 1 calc R . . . .
C7 C 0.6160(3) 0.7879(2) 0.22656(13) 0.0230(7) Uani 1 1 d . . . . .
H7A H 0.595850 0.822444 0.189149 0.028 Uiso 1 1 calc R . . . .
H7B H 0.657435 0.833614 0.256560 0.028 Uiso 1 1 calc R . . . .
C8 C 0.8288(3) 0.7372(2) 0.21344(13) 0.0265(8) Uani 1 1 d . . . . .
H8A H 0.868284 0.777139 0.246314 0.040 Uiso 1 1 calc GR . . . .
H8B H 0.818268 0.774882 0.177708 0.040 Uiso 1 1 calc GR . . . .
H8C H 0.881041 0.681053 0.210680 0.040 Uiso 1 1 calc GR . . . .
C9 C 0.5114(3) 0.4876(2) 0.18394(15) 0.0296(8) Uani 1 1 d . . . . .
H9A H 0.575250 0.461059 0.215192 0.044 Uiso 1 1 calc GR . . . .
H9B H 0.527166 0.466676 0.146536 0.044 Uiso 1 1 calc GR . . . .
H9C H 0.429681 0.464475 0.188068 0.044 Uiso 1 1 calc GR . . . .
C10 C 0.3791(3) 0.5999(2) 0.26509(14) 0.0242(7) Uani 1 1 d . . . . .
H10 H 0.393255 0.530101 0.274546 0.029 Uiso 1 1 calc R . . . .
C11 C 0.2615(3) 0.6071(3) 0.21686(14) 0.0316(8) Uani 1 1 d . . . . .
H11A H 0.250919 0.673612 0.202875 0.047 Uiso 1 1 calc GR . . . .
H11B H 0.189117 0.587892 0.232206 0.047 Uiso 1 1 calc GR . . . .
H11C H 0.269568 0.564451 0.184844 0.047 Uiso 1 1 calc GR . . . .
C12 C 0.3531(3) 0.6495(3) 0.31929(14) 0.0322(8) Uani 1 1 d . . . . .
H12A H 0.430104 0.653676 0.348666 0.048 Uiso 1 1 calc GR . . . .
H12B H 0.291773 0.612041 0.334567 0.048 Uiso 1 1 calc GR . . . .
H12C H 0.320850 0.714351 0.309276 0.048 Uiso 1 1 calc GR . . . .
C13 C 0.8344(3) 0.6331(2) 0.31782(12) 0.0162(6) Uani 1 1 d . . . . .
C14 C 0.9094(3) 0.5552(2) 0.30952(12) 0.0178(7) Uani 1 1 d . . . . .
C15 C 1.0227(3) 0.5445(2) 0.34832(13) 0.0220(7) Uani 1 1 d . . . . .
H15 H 1.075592 0.492434 0.343807 0.026 Uiso 1 1 calc R . . . .
C16 C 1.0589(3) 0.6089(2) 0.39331(13) 0.0244(7) Uani 1 1 d . . . . .
H16 H 1.136905 0.601353 0.418997 0.029 Uiso 1 1 calc R . . . .
C17 C 0.9823(3) 0.6840(2) 0.40106(13) 0.0236(7) Uani 1 1 d . . . . .
H17 H 1.008178 0.727098 0.432464 0.028 Uiso 1 1 calc R . . . .
C18 C 0.8676(3) 0.6982(2) 0.36380(12) 0.0180(7) Uani 1 1 d . . . . .
C19 C 0.7834(3) 0.7785(2) 0.37697(13) 0.0208(7) Uani 1 1 d . . . . .
H19 H 0.707569 0.779407 0.345250 0.025 Uiso 1 1 calc R . . . .
C20 C 0.7421(3) 0.7599(2) 0.43404(13) 0.0281(8) Uani 1 1 d . . . . .
H20A H 0.815049 0.757709 0.465847 0.042 Uiso 1 1 calc GR . . . .
H20B H 0.698097 0.698281 0.431748 0.042 Uiso 1 1 calc GR . . . .
H20C H 0.686863 0.811768 0.441007 0.042 Uiso 1 1 calc GR . . . .
C21 C 0.8448(3) 0.8777(2) 0.37893(14) 0.0302(8) Uani 1 1 d . . . . .
H21A H 0.787981 0.926719 0.388020 0.045 Uiso 1 1 calc GR . . . .
H21B H 0.864527 0.891785 0.341231 0.045 Uiso 1 1 calc GR . . . .
H21C H 0.921273 0.877891 0.408786 0.045 Uiso 1 1 calc GR . . . .
C22 C 0.8684(3) 0.4794(2) 0.26290(13) 0.0213(7) Uani 1 1 d . . . . .
H22 H 0.787925 0.501097 0.238365 0.026 Uiso 1 1 calc R . . . .
C23 C 0.8462(3) 0.3819(2) 0.28915(14) 0.0294(8) Uani 1 1 d . . . . .
H23A H 0.923746 0.358921 0.313576 0.044 Uiso 1 1 calc GR . . . .
H23B H 0.817431 0.335415 0.258055 0.044 Uiso 1 1 calc GR . . . .
H23C H 0.783237 0.388919 0.312619 0.044 Uiso 1 1 calc GR . . . .
C24 C 0.9617(3) 0.4680(2) 0.22342(14) 0.0287(8) Uani 1 1 d . . . . .
H24A H 0.970430 0.529528 0.204354 0.043 Uiso 1 1 calc GR . . . .
H24B H 0.931866 0.418862 0.194090 0.043 Uiso 1 1 calc GR . . . .
H24C H 1.042242 0.448517 0.246599 0.043 Uiso 1 1 calc GR . . . .
C25 C 0.7388(3) 0.3770(2) 0.43844(12) 0.0206(7) Uani 1 1 d . . . . .
C26 C 0.6988(3) 0.2833(2) 0.42905(14) 0.0309(8) Uani 1 1 d . . . . .
H26 H 0.613119 0.268624 0.424265 0.037 Uiso 1 1 calc R . . . .
C27 C 0.7832(3) 0.2107(3) 0.42659(15) 0.0390(9) Uani 1 1 d . . . . .
H27 H 0.754511 0.146281 0.420370 0.047 Uiso 1 1 calc R . . . .
C28 C 0.9086(3) 0.2295(3) 0.43296(14) 0.0331(9) Uani 1 1 d . . . . .
C29 C 0.9472(3) 0.3237(3) 0.44255(13) 0.0309(8) Uani 1 1 d . . . . .
H29 H 1.032830 0.338553 0.447147 0.037 Uiso 1 1 calc R . . . .
C30 C 0.8639(3) 0.3971(3) 0.44562(13) 0.0270(8) Uani 1 1 d . . . . .
H30 H 0.892695 0.461350 0.452665 0.032 Uiso 1 1 calc R . . . .
C31 C 0.9990(4) 0.1486(3) 0.42917(16) 0.0481(11) Uani 1 1 d . . . . .
H31A H 1.081256 0.175669 0.429705 0.072 Uiso 1 1 calc GR . . . .
H31B H 0.970564 0.112746 0.393143 0.072 Uiso 1 1 calc GR . . . .
H31C H 1.003449 0.105206 0.462224 0.072 Uiso 1 1 calc GR . . . .
F1 F 0.71729(19) 0.71732(14) 0.56890(8) 0.0414(5) Uani 1 1 d . . . . .
F2 F 0.56545(17) 0.61954(15) 0.52004(9) 0.0436(5) Uani 1 1 d . . . . .
F3 F 0.6632(3) 0.58241(17) 0.61202(9) 0.0638(7) Uani 1 1 d . . . . .
F4 F 0.76417(17) 0.56956(14) 0.53821(8) 0.0339(5) Uani 1 1 d . . . . .
B1 B 0.6785(4) 0.6225(3) 0.56050(17) 0.0292(9) Uani 1 1 d . . . . .

loop_
_atom_site_aniso_label
_atom_site_aniso_U_11
_atom_site_aniso_U_22
_atom_site_aniso_U_33
_atom_site_aniso_U_23
_atom_site_aniso_U_13
_atom_site_aniso_U_12
Au1 0.01712(7) 0.01874(7) 0.01395(6) 0.00201(5) 0.00432(5) -0.00015(6)
N1 0.0180(13) 0.0172(13) 0.0135(13) 0.0018(11) 0.0032(11) 0.0010(11)
N2 0.0260(14) 0.0218(15) 0.0155(13) 0.0017(11) 0.0060(11) 0.0002(12)
C1 0.0195(16) 0.0141(15) 0.0145(15) -0.0014(13) 0.0045(13) 0.0014(13)
C2 0.0217(17) 0.0232(17) 0.0128(15) 0.0065(13) 0.0014(13) 0.0003(14)
C3 0.0254(18) 0.0263(18) 0.0154(16) 0.0019(14) 0.0020(14) -0.0012(14)
C4 0.0225(17) 0.0241(17) 0.0173(16) -0.0019(14) -0.0016(13) -0.0014(15)
C5 0.0158(15) 0.0165(16) 0.0182(16) 0.0003(13) -0.0010(13) 0.0000(13)
C6 0.0206(17) 0.0204(16) 0.0232(17) 0.0031(14) -0.0009(14) 0.0001(14)
C7 0.0288(18) 0.0213(17) 0.0169(16) 0.0045(14) 0.0004(14) -0.0042(14)
C8 0.0258(18) 0.033(2) 0.0203(17) 0.0092(15) 0.0045(14) -0.0051(15)
C9 0.0257(18) 0.030(2) 0.032(2) -0.0053(16) 0.0020(16) -0.0010(15)
C10 0.0157(16) 0.0227(17) 0.0343(19) 0.0023(16) 0.0054(14) -0.0023(14)
C11 0.0198(17) 0.036(2) 0.038(2) 0.0030(18) 0.0020(15) -0.0031(16)
C12 0.0228(18) 0.041(2) 0.036(2) 0.0091(17) 0.0130(16) 0.0024(16)
C13 0.0144(15) 0.0217(17) 0.0117(15) 0.0036(13) 0.0006(12) -0.0053(13)
C14 0.0163(15) 0.0231(18) 0.0153(15) 0.0015(13) 0.0062(13) -0.0040(13)
C15 0.0184(16) 0.0248(18) 0.0231(17) 0.0040(15) 0.0045(14) 0.0026(14)
C16 0.0185(16) 0.0331(19) 0.0183(16) 0.0033(15) -0.0035(13) -0.0013(15)
C17 0.0259(18) 0.0261(18) 0.0182(17) -0.0015(14) 0.0035(14) -0.0056(15)
C18 0.0194(16) 0.0208(17) 0.0128(15) 0.0031(13) 0.0012(13) -0.0035(13)
C19 0.0238(17) 0.0228(17) 0.0152(16) -0.0004(14) 0.0032(13) -0.0001(14)
C20 0.037(2) 0.0263(19) 0.0236(18) -0.0041(15) 0.0113(16) -0.0023(16)
C21 0.038(2) 0.0233(19) 0.0309(19) 0.0036(16) 0.0105(16) 0.0004(16)
C22 0.0154(15) 0.0261(19) 0.0225(17) -0.0022(14) 0.0041(13) 0.0013(14)
C23 0.0326(19) 0.028(2) 0.0285(19) -0.0043(16) 0.0095(16) -0.0050(16)
C24 0.0299(18) 0.0328(19) 0.0254(18) -0.0023(16) 0.0104(15) -0.0005(16)
C25 0.0257(17) 0.0261(19) 0.0094(15) 0.0035(13) 0.0022(13) 0.0040(14)
C26 0.0266(19) 0.032(2) 0.0306(19) -0.0045(17) -0.0013(16) 0.0014(16)
C27 0.041(2) 0.031(2) 0.037(2) -0.0147(18) -0.0095(18) 0.0074(18)
C28 0.032(2) 0.046(2) 0.0158(17) -0.0083(16) -0.0074(15) 0.0151(18)
C29 0.0262(19) 0.049(2) 0.0167(17) 0.0040(17) 0.0029(15) 0.0060(18)
C30 0.0299(19) 0.0298(19) 0.0207(17) 0.0058(15) 0.0039(15) 0.0012(16)
C31 0.045(2) 0.053(3) 0.039(2) -0.017(2) -0.0064(19) 0.022(2)
F1 0.0611(14) 0.0320(12) 0.0339(12) -0.0100(10) 0.0166(11) -0.0071(11)
F2 0.0264(11) 0.0464(14) 0.0592(14) -0.0036(11) 0.0117(10) 0.0029(10)
F3 0.120(2) 0.0472(14) 0.0342(13) -0.0042(11) 0.0401(14) -0.0158(15)
F4 0.0283(11) 0.0393(11) 0.0327(11) -0.0076(9) 0.0033(9) 0.0063(9)
B1 0.033(2) 0.033(2) 0.025(2) -0.0089(18) 0.0126(18) -0.0015(19)

loop_
_atom_type_symbol
_atom_type_description
_atom_type_scat_dispersion_real
_atom_type_scat_dispersion_imag
_atom_type_scat_source
C C 0.0033 0.0016 'International Tables Vol C Tables 4.2.6.8 and 6.1.1.4'
H H 0.0000 0.0000 'International Tables Vol C Tables 4.2.6.8 and 6.1.1.4'
Au Au -2.0133 8.8022 'International Tables Vol C Tables 4.2.6.8 and 6.1.1.4'
B B 0.0013 0.0007 'International Tables Vol C Tables 4.2.6.8 and 6.1.1.4'
F F 0.0171 0.0103 'International Tables Vol C Tables 4.2.6.8 and 6.1.1.4'
N N 0.0061 0.0033 'International Tables Vol C Tables 4.2.6.8 and 6.1.1.4'

loop_
_geom_angle_atom_site_label_1
_geom_angle_atom_site_label_2
_geom_angle_atom_site_label_3
_geom_angle
_geom_angle_site_symmetry_1
_geom_angle_site_symmetry_3
_geom_angle_publ_flag
C1 Au1 N2 176.13(11) . . ?
C1 N1 C2 118.3(2) . . ?
C1 N1 C13 120.2(2) . . ?
C13 N1 C2 121.5(2) . . ?
Au1 N2 H2A 109.4 . . ?
Au1 N2 H2B 109.4 . . ?
H2A N2 H2B 108.0 . . ?
C25 N2 Au1 110.95(17) . . ?
C25 N2 H2A 109.4 . . ?
C25 N2 H2B 109.4 . . ?
N1 C1 Au1 119.3(2) . . ?
N1 C1 C5 113.2(2) . . ?
C5 C1 Au1 127.5(2) . . ?
N1 C2 C3 106.0(2) . . ?
N1 C2 C7 106.3(2) . . ?
C7 C2 C3 107.4(2) . . ?
C8 C2 N1 111.4(2) . . ?
C8 C2 C3 112.8(2) . . ?
C8 C2 C7 112.4(3) . . ?
C2 C3 H3A 109.5 . . ?
C2 C3 H3B 109.5 . . ?
C2 C3 C4 110.8(2) . . ?
H3A C3 H3B 108.1 . . ?
C4 C3 H3A 109.5 . . ?
C4 C3 H3B 109.5 . . ?
C3 C4 H4 107.5 . . ?
C3 C4 C5 109.5(2) . . ?
C5 C4 H4 107.5 . . ?
C9 C4 C3 111.0(3) . . ?
C9 C4 H4 107.5 . . ?
C9 C4 C5 113.6(3) . . ?
C1 C5 C4 106.1(2) . . ?
C1 C5 C6 106.5(2) . . ?
C1 C5 C10 111.3(2) . . ?
C6 C5 C4 107.6(2) . . ?
C10 C5 C4 113.3(2) . . ?
C10 C5 C6 111.6(2) . . ?
C5 C6 H6A 109.4 . . ?
C5 C6 H6B 109.4 . . ?
H6A C6 H6B 108.0 . . ?
C7 C6 C5 111.2(2) . . ?
C7 C6 H6A 109.4 . . ?
C7 C6 H6B 109.4 . . ?
C2 C7 C6 109.8(2) . . ?
C2 C7 H7A 109.7 . . ?
C2 C7 H7B 109.7 . . ?
C6 C7 H7A 109.7 . . ?
C6 C7 H7B 109.7 . . ?
H7A C7 H7B 108.2 . . ?
C2 C8 H8A 109.5 . . ?
C2 C8 H8B 109.5 . . ?
C2 C8 H8C 109.5 . . ?
H8A C8 H8B 109.5 . . ?
H8A C8 H8C 109.5 . . ?
H8B C8 H8C 109.5 . . ?
C4 C9 H9A 109.5 . . ?
C4 C9 H9B 109.5 . . ?
C4 C9 H9C 109.5 . . ?
H9A C9 H9B 109.5 . . ?
H9A C9 H9C 109.5 . . ?
H9B C9 H9C 109.5 . . ?
C5 C10 H10 107.3 . . ?
C11 C10 C5 113.3(3) . . ?
C11 C10 H10 107.3 . . ?
C12 C10 C5 113.2(3) . . ?
C12 C10 H10 107.3 . . ?
C12 C10 C11 108.3(3) . . ?
C10 C11 H11A 109.5 . . ?
C10 C11 H11B 109.5 . . ?
C10 C11 H11C 109.5 . . ?
H11A C11 H11B 109.5 . . ?
H11A C11 H11C 109.5 . . ?
H11B C11 H11C 109.5 . . ?
C10 C12 H12A 109.5 . . ?
C10 C12 H12B 109.5 . . ?
C10 C12 H12C 109.5 . . ?
H12A C12 H12B 109.5 . . ?
H12A C12 H12C 109.5 . . ?
H12B C12 H12C 109.5 . . ?
C14 C13 N1 119.1(3) . . ?
C14 C13 C18 122.7(3) . . ?
C18 C13 N1 118.1(3) . . ?
C13 C14 C22 122.7(3) . . ?
C15 C14 C13 117.6(3) . . ?
C15 C14 C22 119.5(3) . . ?
C14 C15 H15 119.6 . . ?
C16 C15 C14 120.8(3) . . ?
C16 C15 H15 119.6 . . ?
C15 C16 H16 119.8 . . ?
C17 C16 C15 120.3(3) . . ?
C17 C16 H16 119.8 . . ?
C16 C17 H17 119.2 . . ?
C16 C17 C18 121.5(3) . . ?
C18 C17 H17 119.2 . . ?
C13 C18 C19 124.0(3) . . ?
C17 C18 C13 116.9(3) . . ?
C17 C18 C19 119.0(3) . . ?
C18 C19 H19 107.8 . . ?
C18 C19 C20 111.2(3) . . ?
C18 C19 C21 112.3(2) . . ?
C20 C19 H19 107.8 . . ?
C21 C19 H19 107.8 . . ?
C21 C19 C20 109.6(3) . . ?
C19 C20 H20A 109.5 . . ?
C19 C20 H20B 109.5 . . ?
C19 C20 H20C 109.5 . . ?
H20A C20 H20B 109.5 . . ?
H20A C20 H20C 109.5 . . ?
H20B C20 H20C 109.5 . . ?
C19 C21 H21A 109.5 . . ?
C19 C21 H21B 109.5 . . ?
C19 C21 H21C 109.5 . . ?
H21A C21 H21B 109.5 . . ?
H21A C21 H21C 109.5 . . ?
H21B C21 H21C 109.5 . . ?
C14 C22 H22 107.7 . . ?
C14 C22 C23 111.5(3) . . ?
C14 C22 C24 112.0(2) . . ?
C23 C22 H22 107.7 . . ?
C23 C22 C24 109.9(3) . . ?
C24 C22 H22 107.7 . . ?
C22 C23 H23A 109.5 . . ?
C22 C23 H23B 109.5 . . ?
C22 C23 H23C 109.5 . . ?
H23A C23 H23B 109.5 . . ?
H23A C23 H23C 109.5 . . ?
H23B C23 H23C 109.5 . . ?
C22 C24 H24A 109.5 . . ?
C22 C24 H24B 109.5 . . ?
C22 C24 H24C 109.5 . . ?
H24A C24 H24B 109.5 . . ?
H24A C24 H24C 109.5 . . ?
H24B C24 H24C 109.5 . . ?
C26 C25 N2 120.6(3) . . ?
C26 C25 C30 119.2(3) . . ?
C30 C25 N2 120.1(3) . . ?
C25 C26 H26 120.0 . . ?
C25 C26 C27 120.1(3) . . ?
C27 C26 H26 120.0 . . ?
C26 C27 H27 119.2 . . ?
C26 C27 C28 121.6(3) . . ?
C28 C27 H27 119.2 . . ?
C27 C28 C31 120.5(4) . . ?
C29 C28 C27 117.6(3) . . ?
C29 C28 C31 121.9(3) . . ?
C28 C29 H29 119.3 . . ?
C28 C29 C30 121.4(3) . . ?
C30 C29 H29 119.3 . . ?
C25 C30 C29 120.1(3) . . ?
C25 C30 H30 120.0 . . ?
C29 C30 H30 120.0 . . ?
C28 C31 H31A 109.5 . . ?
C28 C31 H31B 109.5 . . ?
C28 C31 H31C 109.5 . . ?
H31A C31 H31B 109.5 . . ?
H31A C31 H31C 109.5 . . ?
H31B C31 H31C 109.5 . . ?
F1 B1 F2 109.2(3) . . ?
F3 B1 F1 110.4(3) . . ?
F3 B1 F2 109.5(3) . . ?
F3 B1 F4 109.9(3) . . ?
F4 B1 F1 110.1(3) . . ?
F4 B1 F2 107.7(3) . . ?

loop_
_geom_bond_atom_site_label_1
_geom_bond_atom_site_label_2
_geom_bond_distance
_geom_bond_site_symmetry_2
_geom_bond_publ_flag
Au1 N2 2.091(2) . ?
Au1 C1 1.988(3) . ?
N1 C1 1.301(3) . ?
N1 C2 1.521(4) . ?
N1 C13 1.470(4) . ?
N2 H2A 0.9100 . ?
N2 H2B 0.9100 . ?
N2 C25 1.447(4) . ?
C1 C5 1.520(4) . ?
C2 C3 1.539(4) . ?
C2 C7 1.528(4) . ?
C2 C8 1.517(4) . ?
C3 H3A 0.9900 . ?
C3 H3B 0.9900 . ?
C3 C4 1.551(4) . ?
C4 H4 1.0000 . ?
C4 C5 1.565(4) . ?
C4 C9 1.531(4) . ?
C5 C6 1.555(4) . ?
C5 C10 1.551(4) . ?
C6 H6A 0.9900 . ?
C6 H6B 0.9900 . ?
C6 C7 1.540(4) . ?
C7 H7A 0.9900 . ?
C7 H7B 0.9900 . ?
C8 H8A 0.9800 . ?
C8 H8B 0.9800 . ?
C8 H8C 0.9800 . ?
C9 H9A 0.9800 . ?
C9 H9B 0.9800 . ?
C9 H9C 0.9800 . ?
C10 H10 1.0000 . ?
C10 C11 1.541(4) . ?
C10 C12 1.533(4) . ?
C11 H11A 0.9800 . ?
C11 H11B 0.9800 . ?
C11 H11C 0.9800 . ?
C12 H12A 0.9800 . ?
C12 H12B 0.9800 . ?
C12 H12C 0.9800 . ?
C13 C14 1.401(4) . ?
C13 C18 1.402(4) . ?
C14 C15 1.394(4) . ?
C14 C22 1.523(4) . ?
C15 H15 0.9500 . ?
C15 C16 1.383(4) . ?
C16 H16 0.9500 . ?
C16 C17 1.378(4) . ?
C17 H17 0.9500 . ?
C17 C18 1.396(4) . ?
C18 C19 1.524(4) . ?
C19 H19 1.0000 . ?
C19 C20 1.533(4) . ?
C19 C21 1.532(4) . ?
C20 H20A 0.9800 . ?
C20 H20B 0.9800 . ?
C20 H20C 0.9800 . ?
C21 H21A 0.9800 . ?
C21 H21B 0.9800 . ?
C21 H21C 0.9800 . ?
C22 H22 1.0000 . ?
C22 C23 1.531(4) . ?
C22 C24 1.534(4) . ?
C23 H23A 0.9800 . ?
C23 H23B 0.9800 . ?
C23 H23C 0.9800 . ?
C24 H24A 0.9800 . ?
C24 H24B 0.9800 . ?
C24 H24C 0.9800 . ?
C25 C26 1.378(4) . ?
C25 C30 1.383(4) . ?
C26 H26 0.9500 . ?
C26 C27 1.383(5) . ?
C27 H27 0.9500 . ?
C27 C28 1.384(5) . ?
C28 C29 1.381(5) . ?
C28 C31 1.517(5) . ?
C29 H29 0.9500 . ?
C29 C30 1.385(4) . ?
C30 H30 0.9500 . ?
C31 H31A 0.9800 . ?
C31 H31B 0.9800 . ?
C31 H31C 0.9800 . ?
F1 B1 1.387(4) . ?
F2 B1 1.404(4) . ?
F3 B1 1.381(4) . ?
F4 B1 1.386(4) . ?

loop_
_platon_squeeze_void_nr
_platon_squeeze_void_average_x
_platon_squeeze_void_average_y
_platon_squeeze_void_average_z
_platon_squeeze_void_volume
_platon_squeeze_void_count_electrons
_platon_squeeze_void_content
1 0.500 0.500 1.000 297 96 ' '
2 0.500 1.000 0.500 297 96 ' '
